data_4061400
_journal_name_full Organometallics
_journal_paper_doi 10.1021/om049318g
_journal_year 2005
_chemical_formula_sum 'C38 H58.46 N2 O Ti'
_chemical_formula_weight 607.23
_space_group_IT_number 14
_symmetry_cell_setting monoclinic
_symmetry_space_group_name_Hall '-P 2yn'
_symmetry_space_group_name_H-M 'P 1 21/n 1'
_cell_angle_alpha 90.00
_cell_angle_beta 106.712(2)
_cell_angle_gamma 90.00
_cell_formula_units_Z 4
_cell_length_a 12.9907(8)
_cell_length_b 19.1712(11)
_cell_length_c 15.3903(9)
_cell_measurement_temperature 128(2)
_cell_volume 3671.0(4)
_diffrn_ambient_temperature 128(2)
_exptl_crystal_density_diffrn 1.099
_cod_depositor_comments
;
The following automatic conversions were performed:
'_symmetry_cell_setting' value 'Monoclinic' changed to 'monoclinic'
according to '/home/saulius/struct/CIF-dictionaries/cif_core.dic'
dictionary named 'cif_core.dic' version 2.4.1 from 2010-06-29.

Automatic conversion script
Id: cif_fix_enum 1527 2010-12-29 10:47:43Z saulius 
;
_cod_original_sg_symbol_H-M 'P 21/n'
_cod_database_code 4061400

loop_
_symmetry_equiv_pos_as_xyz
'x, y, z'
'-x+1/2, y+1/2, -z+1/2'
'-x, -y, -z'
'x-1/2, -y-1/2, z-1/2'

loop_
_atom_site_label
_atom_site_type_symbol
_atom_site_fract_x
_atom_site_fract_y
_atom_site_fract_z
_atom_site_U_iso_or_equiv
_atom_site_adp_type
_atom_site_occupancy
_atom_site_symmetry_multiplicity
_atom_site_calc_flag
_atom_site_refinement_flags
_atom_site_disorder_assembly
_atom_site_disorder_group
Ti1 Ti 0.80307(2) 0.823843(16) 0.79586(2) 0.02353(8) Uani 1 1 d . . .
N2 N 0.78055(10) 0.80943(7) 0.91461(9) 0.0237(3) Uani 1 1 d . A .
C3 C 0.86121(13) 0.76457(9) 0.96631(11) 0.0273(4) Uani 1 1 d . . .
C4 C 0.95581(14) 0.75435(10) 0.94784(13) 0.0304(4) Uani 1 1 d . A .
C5 C 0.99845(13) 0.78743(9) 0.87915(12) 0.0315(4) Uani 1 1 d . A .
C6 C 0.96358(15) 0.85867(10) 0.85154(15) 0.0341(4) Uani 1 1 d . A .
C7 C 1.06112(14) 0.74661(11) 0.84173(14) 0.0361(5) Uani 1 1 d . . .
C8 C 1.11876(15) 0.76404(10) 0.77259(15) 0.0425(5) Uani 1 1 d . A .
C9 C 1.0391(2) 0.77985(16) 0.67928(18) 0.0564(7) Uani 1 1 d . . .
C10 C 1.1838(2) 0.69939(14) 0.7602(2) 0.0584(7) Uani 1 1 d . . .
C11 C 1.1979(2) 0.82467(16) 0.8032(3) 0.0712(9) Uani 1 1 d . . .
C12 C 0.69604(13) 0.83032(8) 0.95120(10) 0.0225(3) Uani 1 1 d . . .
C13 C 0.71392(14) 0.88490(9) 1.01539(11) 0.0270(4) Uani 1 1 d . A .
C14 C 0.62800(15) 0.90784(10) 1.04428(13) 0.0335(4) Uani 1 1 d . . .
C15 C 0.52743(16) 0.87863(10) 1.01154(13) 0.0348(4) Uani 1 1 d . A .
C16 C 0.51194(14) 0.82378(10) 0.95148(12) 0.0303(4) Uani 1 1 d . . .
C17 C 0.59525(13) 0.79782(9) 0.92069(11) 0.0245(4) Uani 1 1 d . A .
C18 C 0.57581(14) 0.73588(9) 0.85722(11) 0.0260(4) Uani 1 1 d . . .
C19 C 0.52167(19) 0.67554(11) 0.89206(15) 0.0401(5) Uani 1 1 d . A .
C20 C 0.50974(16) 0.75606(10) 0.76138(13) 0.0306(4) Uani 1 1 d . A .
C21 C 0.82428(15) 0.91890(10) 1.04995(13) 0.0327(4) Uani 1 1 d . . .
C22 C 0.8554(2) 0.93542(14) 1.15124(15) 0.0479(6) Uani 1 1 d . A .
C23 C 0.83047(19) 0.98366(12) 0.99495(18) 0.0470(6) Uani 1 1 d . A .
C24 C 0.83477(17) 0.72248(11) 1.03939(13) 0.0343(4) Uani 1 1 d . A .
N25 N 0.72228(11) 0.88836(7) 0.73417(9) 0.0246(3) Uani 1 1 d . A .
C26 C 0.67558(13) 0.94373(8) 0.67772(11) 0.0243(4) Uani 1 1 d . . .
C27 C 0.72157(14) 0.96635(9) 0.60939(12) 0.0281(4) Uani 1 1 d . A .
C28 C 0.67617(17) 1.02272(10) 0.55516(13) 0.0354(4) Uani 1 1 d . . .
C29 C 0.58684(17) 1.05638(10) 0.56543(13) 0.0367(5) Uani 1 1 d . A .
C30 C 0.54106(16) 1.03376(9) 0.63129(13) 0.0323(4) Uani 1 1 d . . .
C31 C 0.58338(14) 0.97798(8) 0.68786(11) 0.0262(4) Uani 1 1 d . A .
C32 C 0.53226(14) 0.95625(9) 0.76056(12) 0.0269(4) Uani 1 1 d . . .
C33 C 0.54769(17) 1.01171(10) 0.83362(14) 0.0334(4) Uani 1 1 d . A .
C34 C 0.41288(17) 0.93994(13) 0.72204(17) 0.0417(5) Uani 1 1 d . A .
C35 C 0.81878(16) 0.93011(10) 0.59425(13) 0.0346(4) Uani 1 1 d . . .
C36 C 0.7971(3) 0.9045(2) 0.49676(19) 0.0719(9) Uani 1 1 d . A .
C37 C 0.9182(2) 0.97467(15) 0.6238(3) 0.0715(9) Uani 1 1 d . A .
C40 C 0.6957(3) 0.65617(14) 0.59898(19) 0.0470(10) Uani 0.778(5) 1 d P . .
C41 C 0.7127(4) 0.6223(3) 0.6919(3) 0.0358(10) Uani 0.778(5) 1 d P . .
H43 H 0.9999(15) 0.7145(10) 0.9797(13) 0.043(5) Uiso 1 1 d . . .
H44 H 0.9545(15) 0.8896(10) 0.8927(13) 0.038(6) Uiso 1 1 d . . .
H45 H 0.9988(15) 0.8796(10) 0.8135(13) 0.042(6) Uiso 1 1 d . . .
H46 H 1.0724(14) 0.6957(10) 0.8601(12) 0.035(5) Uiso 1 1 d . . .
H47 H 0.9966(18) 0.8219(12) 0.6818(15) 0.065(7) Uiso 1 1 d . . .
H48 H 0.995(2) 0.7366(14) 0.6579(17) 0.088(9) Uiso 1 1 d . . .
H49 H 1.0780(16) 0.7892(10) 0.6325(14) 0.052(6) Uiso 1 1 d . . .
H50 H 1.134(2) 0.6545(13) 0.7422(18) 0.089(9) Uiso 1 1 d . . .
H51 H 1.241(2) 0.6887(13) 0.8198(18) 0.080(8) Uiso 1 1 d . . .
H52 H 1.2229(19) 0.7102(12) 0.7137(17) 0.075(8) Uiso 1 1 d . . .
H53 H 1.161(2) 0.8709(15) 0.8120(19) 0.102(10) Uiso 1 1 d . . .
H54 H 1.251(2) 0.8083(13) 0.8673(18) 0.084(9) Uiso 1 1 d . . .
H55 H 1.238(2) 0.8290(12) 0.7577(17) 0.074(8) Uiso 1 1 d . . .
H56 H 0.6352(14) 0.9447(9) 1.0827(12) 0.032(5) Uiso 1 1 d . . .
H57 H 0.4725(15) 0.8939(9) 1.0320(13) 0.039(6) Uiso 1 1 d . . .
H58 H 0.4430(14) 0.8027(9) 0.9321(11) 0.028(5) Uiso 1 1 d . . .
H59 H 0.6444(13) 0.7211(8) 0.8535(10) 0.019(4) Uiso 1 1 d . . .
H60 H 0.5628(17) 0.6613(10) 0.9502(15) 0.052(6) Uiso 1 1 d . . .
H61 H 0.5195(14) 0.6347(10) 0.8527(13) 0.037(5) Uiso 1 1 d . . .
H62 H 0.4449(17) 0.6869(10) 0.8920(13) 0.051(6) Uiso 1 1 d . . .
H63 H 0.5451(14) 0.7909(9) 0.7348(11) 0.030(5) Uiso 1 1 d . . .
H64 H 0.4373(16) 0.7732(9) 0.7598(12) 0.039(5) Uiso 1 1 d . . .
H65 H 0.4991(13) 0.7156(9) 0.7211(11) 0.027(5) Uiso 1 1 d . . .
H66 H 0.8769(13) 0.8857(8) 1.0400(11) 0.024(4) Uiso 1 1 d . . .
H67 H 0.8101(17) 0.9719(11) 1.1634(14) 0.052(6) Uiso 1 1 d . . .
H68 H 0.9292(17) 0.9534(10) 1.1690(13) 0.050(6) Uiso 1 1 d . . .
H69 H 0.8486(18) 0.8941(12) 1.1875(15) 0.063(7) Uiso 1 1 d . . .
H70 H 0.9051(18) 1.0055(10) 1.0189(14) 0.056(6) Uiso 1 1 d . . .
H71 H 0.7769(15) 1.0194(9) 1.0078(12) 0.037(5) Uiso 1 1 d . . .
H72 H 0.8134(17) 0.9751(11) 0.9315(15) 0.056(7) Uiso 1 1 d . . .
H73 H 0.7697(16) 0.6915(10) 1.0132(13) 0.049(6) Uiso 1 1 d . . .
H74 H 0.8182(15) 0.7536(10) 1.0852(13) 0.042(6) Uiso 1 1 d . . .
H75 H 0.8948(16) 0.6923(10) 1.0666(13) 0.047(6) Uiso 1 1 d . . .
H76 H 0.7059(14) 1.0377(9) 0.5074(13) 0.039(5) Uiso 1 1 d . . .
H77 H 0.5557(13) 1.0933(9) 0.5281(12) 0.031(5) Uiso 1 1 d . . .
H78 H 0.4790(14) 1.0561(9) 0.6360(11) 0.030(5) Uiso 1 1 d . . .
H79 H 0.5668(13) 0.9153(9) 0.7894(11) 0.025(5) Uiso 1 1 d . . .
H80 H 0.6228(16) 1.0226(10) 0.8613(13) 0.044(6) Uiso 1 1 d . . .
H81 H 0.5185(14) 0.9944(9) 0.8832(12) 0.032(5) Uiso 1 1 d . . .
H82 H 0.5118(14) 1.0565(10) 0.8091(12) 0.039(5) Uiso 1 1 d . . .
H83 H 0.3830(15) 0.9229(10) 0.7693(14) 0.043(6) Uiso 1 1 d . . .
H84 H 0.4022(16) 0.9027(11) 0.6772(14) 0.052(6) Uiso 1 1 d . . .
H85 H 0.3718(15) 0.9809(10) 0.6977(12) 0.038(6) Uiso 1 1 d . . .
H86 H 0.8303(13) 0.8904(9) 0.6298(12) 0.029(5) Uiso 1 1 d . . .
H87 H 0.854(2) 0.8756(14) 0.4920(17) 0.088(9) Uiso 1 1 d . . .
H88 H 0.731(3) 0.875(2) 0.477(3) 0.163(18) Uiso 1 1 d . . .
H89 H 0.793(2) 0.9446(14) 0.4617(18) 0.079(9) Uiso 1 1 d . . .
H90 H 0.9288(18) 0.9870(12) 0.6884(16) 0.059(8) Uiso 1 1 d . . .
H91 H 0.904(2) 1.0167(15) 0.5830(18) 0.096(10) Uiso 1 1 d . . .
H92 H 0.985(2) 0.9497(14) 0.6128(17) 0.094(9) Uiso 1 1 d . . .
H93 H 0.640(2) 0.7565(12) 0.6162(16) 0.040(7) Uiso 0.778(5) 1 d P . .
H94 H 0.744(2) 0.7536(13) 0.5808(18) 0.029(7) Uiso 0.778(5) 1 d P . .
H95 H 0.754(2) 0.6410(14) 0.5700(19) 0.050(8) Uiso 0.778(5) 1 d P . .
H96 H 0.630(2) 0.6465(14) 0.560(2) 0.056(9) Uiso 0.778(5) 1 d P . .
H97 H 0.7311(19) 0.5766(14) 0.6924(18) 0.038(7) Uiso 0.778(5) 1 d P . .
H98 H 0.650(2) 0.6266(15) 0.712(2) 0.044(10) Uiso 0.778(5) 1 d P . .
H99 H 0.8057(18) 0.6685(12) 0.8116(16) 0.034(7) Uiso 0.778(5) 1 d P . .
H100 H 0.8720(19) 0.6540(11) 0.7393(15) 0.033(6) Uiso 0.778(5) 1 d P . .
O38 O 0.77402(9) 0.73734(6) 0.71349(8) 0.0273(3) Uani 1 1 d . A 1
C39 C 0.70752(19) 0.73463(11) 0.61857(13) 0.0366(5) Uani 1 1 d . A 1
H39A H 0.6743 0.7810 0.6018 0.044 Uiso 0.222(5) 1 calc PR B 1
H39B H 0.6486 0.7008 0.6140 0.044 Uiso 0.222(5) 1 calc PR B 1
C42 C 0.80145(15) 0.66630(9) 0.74840(13) 0.0293(4) Uani 1 1 d . A 1
H42A H 0.8323 0.6685 0.8151 0.035 Uiso 0.222(5) 1 calc PR B 1
H42B H 0.8574 0.6474 0.7228 0.035 Uiso 0.222(5) 1 calc PR B 1
C40A C 0.7646(8) 0.7149(6) 0.5517(6) 0.043(3) Uani 0.222(5) 1 d P A 1
H40A H 0.8299 0.7432 0.5617 0.065 Uiso 0.222(5) 1 calc PR B 1
H40B H 0.7176 0.7232 0.4902 0.065 Uiso 0.222(5) 1 calc PR B 1
H40C H 0.7840 0.6654 0.5588 0.065 Uiso 0.222(5) 1 calc PR B 1
C41A C 0.7058(17) 0.6164(12) 0.7259(11) 0.036(4) Uani 0.222(5) 1 d P A 1
H41A H 0.6513 0.6336 0.7533 0.054 Uiso 0.222(5) 1 calc PR B 1
H41B H 0.7299 0.5700 0.7499 0.054 Uiso 0.222(5) 1 calc PR B 1
H41C H 0.6749 0.6136 0.6599 0.054 Uiso 0.222(5) 1 calc PR B 1

loop_
_atom_site_aniso_label
_atom_site_aniso_U_11
_atom_site_aniso_U_22
_atom_site_aniso_U_33
_atom_site_aniso_U_23
_atom_site_aniso_U_13
_atom_site_aniso_U_12
Ti1 0.02181(15) 0.02446(16) 0.02398(16) -0.00222(14) 0.00605(12) 0.00058(13)
N2 0.0203(7) 0.0270(8) 0.0214(7) -0.0015(6) 0.0019(6) -0.0003(6)
C3 0.0249(9) 0.0289(9) 0.0227(9) -0.0083(7) -0.0017(7) -0.0008(7)
C4 0.0248(9) 0.0300(10) 0.0298(10) -0.0045(8) -0.0027(8) 0.0006(8)
C5 0.0190(9) 0.0316(10) 0.0381(11) -0.0028(8) -0.0013(8) -0.0038(7)
C6 0.0290(10) 0.0322(11) 0.0423(12) -0.0025(10) 0.0122(9) -0.0063(8)
C7 0.0244(9) 0.0339(11) 0.0468(12) 0.0001(9) 0.0051(9) 0.0004(8)
C8 0.0293(10) 0.0393(12) 0.0626(14) 0.0036(10) 0.0193(10) 0.0031(9)
C9 0.0545(16) 0.0673(18) 0.0577(16) 0.0134(14) 0.0326(13) 0.0129(14)
C10 0.0497(15) 0.0602(17) 0.077(2) 0.0061(14) 0.0362(15) 0.0153(13)
C11 0.0394(14) 0.0611(18) 0.124(3) -0.0002(19) 0.0412(17) -0.0094(13)
C12 0.0237(8) 0.0225(8) 0.0206(8) 0.0014(7) 0.0053(6) 0.0012(7)
C13 0.0286(9) 0.0250(9) 0.0245(9) -0.0009(7) 0.0031(7) 0.0006(7)
C14 0.0375(11) 0.0329(11) 0.0293(10) -0.0090(9) 0.0086(8) 0.0012(9)
C15 0.0318(11) 0.0414(12) 0.0352(11) -0.0051(9) 0.0159(9) 0.0025(9)
C16 0.0257(9) 0.0348(10) 0.0307(10) -0.0016(8) 0.0088(7) -0.0043(8)
C17 0.0271(9) 0.0250(9) 0.0204(8) 0.0003(7) 0.0050(7) -0.0002(7)
C18 0.0225(9) 0.0264(9) 0.0271(9) -0.0039(7) 0.0042(7) -0.0013(7)
C19 0.0487(13) 0.0307(11) 0.0382(12) 0.0005(10) 0.0083(10) -0.0089(10)
C20 0.0320(11) 0.0283(10) 0.0285(10) -0.0056(8) 0.0042(8) -0.0041(8)
C21 0.0292(10) 0.0293(10) 0.0350(11) -0.0091(8) 0.0020(8) -0.0010(8)
C22 0.0448(14) 0.0505(15) 0.0393(13) -0.0151(11) -0.0028(10) -0.0050(12)
C23 0.0361(12) 0.0418(13) 0.0582(16) -0.0001(12) 0.0059(11) -0.0105(10)
C24 0.0392(12) 0.0344(11) 0.0246(10) 0.0021(9) 0.0015(9) 0.0059(10)
N25 0.0273(8) 0.0222(7) 0.0251(7) -0.0020(6) 0.0086(6) -0.0006(6)
C26 0.0290(9) 0.0186(8) 0.0250(9) -0.0036(7) 0.0072(7) -0.0015(7)
C27 0.0341(10) 0.0228(9) 0.0284(10) -0.0045(7) 0.0102(8) -0.0012(7)
C28 0.0506(12) 0.0282(10) 0.0311(11) 0.0021(8) 0.0180(9) 0.0004(9)
C29 0.0539(13) 0.0234(10) 0.0316(11) 0.0051(8) 0.0103(9) 0.0072(9)
C30 0.0386(11) 0.0235(9) 0.0344(11) -0.0022(8) 0.0097(9) 0.0070(8)
C31 0.0312(9) 0.0181(8) 0.0287(9) -0.0044(7) 0.0077(7) -0.0002(7)
C32 0.0292(9) 0.0207(9) 0.0321(10) -0.0005(8) 0.0108(8) 0.0040(7)
C33 0.0369(12) 0.0330(11) 0.0333(11) -0.0021(9) 0.0149(9) -0.0008(9)
C34 0.0367(12) 0.0399(13) 0.0474(14) -0.0031(11) 0.0105(10) -0.0073(10)
C35 0.0404(11) 0.0298(10) 0.0377(11) 0.0038(9) 0.0179(9) 0.0028(9)
C36 0.088(2) 0.089(2) 0.0472(16) -0.0015(16) 0.0332(16) 0.041(2)
C37 0.0465(16) 0.0460(16) 0.124(3) 0.0014(19) 0.0277(18) -0.0053(13)
C40 0.054(2) 0.0365(17) 0.0365(17) -0.0103(12) -0.0090(14) 0.0042(14)
C41 0.0301(18) 0.0282(18) 0.046(3) -0.009(2) 0.006(2) 0.0016(13)
O38 0.0295(6) 0.0239(6) 0.0239(6) -0.0023(5) 0.0006(5) 0.0044(5)
C39 0.0417(12) 0.0367(11) 0.0255(10) -0.0055(9) 0.0002(9) 0.0041(10)
C42 0.0293(10) 0.0238(9) 0.0309(10) -0.0010(8) 0.0026(8) 0.0051(8)
C40A 0.049(6) 0.056(7) 0.021(5) 0.001(4) 0.006(4) 0.023(5)
C41A 0.042(8) 0.035(7) 0.034(9) -0.016(7) 0.015(8) 0.000(6)

loop_
_geom_bond_atom_site_label_1
_geom_bond_atom_site_label_2
_geom_bond_distance
_geom_bond_site_symmetry_2
_geom_bond_publ_flag
Ti1 N25 1.7204(14) . ?
Ti1 N2 1.9519(14) . ?
Ti1 O38 2.0553(11) . ?
Ti1 C6 2.1213(19) . ?
Ti1 C5 2.5887(17) . ?
N2 C3 1.411(2) . ?
N2 C12 1.428(2) . ?
C3 C4 1.353(2) . ?
C3 C24 1.502(3) . ?
C4 C5 1.471(3) . ?
C4 H43 0.995(19) . ?
C5 C7 1.370(3) . ?
C5 C6 1.463(3) . ?
C6 H44 0.899(19) . ?
C6 H45 0.93(2) . ?
C7 C8 1.504(3) . ?
C7 H46 1.016(18) . ?
C8 C11 1.533(3) . ?
C8 C9 1.539(3) . ?
C8 C10 1.542(3) . ?
C9 H47 0.98(2) . ?
C9 H48 1.01(3) . ?
C9 H49 1.01(2) . ?
C10 H50 1.06(3) . ?
C10 H51 1.02(3) . ?
C10 H52 1.01(3) . ?
C11 H53 1.04(3) . ?
C11 H54 1.07(3) . ?
C11 H55 0.99(3) . ?
C12 C17 1.403(2) . ?
C12 C13 1.412(2) . ?
C13 C14 1.386(2) . ?
C13 C21 1.525(2) . ?
C14 C15 1.377(3) . ?
C14 H56 0.909(18) . ?
C15 C16 1.376(3) . ?
C15 H57 0.908(18) . ?
C16 C17 1.392(2) . ?
C16 H58 0.949(17) . ?
C17 C18 1.512(2) . ?
C18 C20 1.528(2) . ?
C18 C19 1.529(3) . ?
C18 H59 0.952(16) . ?
C19 H60 0.94(2) . ?
C19 H61 0.985(19) . ?
C19 H62 1.02(2) . ?
C20 H63 0.966(18) . ?
C20 H64 0.991(19) . ?
C20 H65 0.978(17) . ?
C21 C23 1.518(3) . ?
C21 C22 1.527(3) . ?
C21 H66 0.977(16) . ?
C22 H67 0.97(2) . ?
C22 H68 0.98(2) . ?
C22 H69 0.99(2) . ?
C23 H70 1.02(2) . ?
C23 H71 1.036(18) . ?
C23 H72 0.95(2) . ?
C24 H73 1.02(2) . ?
C24 H74 0.99(2) . ?
C24 H75 0.96(2) . ?
N25 C26 1.395(2) . ?
C26 C31 1.413(2) . ?
C26 C27 1.419(2) . ?
C27 C28 1.389(2) . ?
C27 C35 1.517(2) . ?
C28 C29 1.376(3) . ?
C28 H76 0.966(19) . ?
C29 C30 1.384(3) . ?
C29 H77 0.928(17) . ?
C30 C31 1.389(2) . ?
C30 H78 0.934(17) . ?
C31 C32 1.514(2) . ?
C32 C33 1.518(2) . ?
C32 C34 1.525(3) . ?
C32 H79 0.948(16) . ?
C33 H80 0.97(2) . ?
C33 H81 1.001(18) . ?
C33 H82 0.998(19) . ?
C34 H83 0.97(2) . ?
C34 H84 0.97(2) . ?
C34 H85 0.962(19) . ?
C35 C37 1.505(3) . ?
C35 C36 1.526(3) . ?
C35 H86 0.924(17) . ?
C36 H87 0.95(3) . ?
C36 H88 1.01(4) . ?
C36 H89 0.93(3) . ?
C37 H90 0.99(2) . ?
C37 H91 1.00(3) . ?
C37 H92 1.05(3) . ?
C40 C41 1.528(6) . ?
C40 H95 1.02(3) . ?
C40 H96 0.91(3) . ?
C41 H97 0.91(3) . ?
C41 H98 0.95(3) . ?
O38 C39 1.469(2) . ?
O38 C42 1.470(2) . ?
C39 C40A 1.480(9) . ?
C39 H93 0.97(3) . ?
C39 H94 0.92(3) . ?
C39 H39A 0.9900 . ?
C39 H39B 0.9900 . ?
C42 C41A 1.53(2) . ?
C42 H99 0.96(2) . ?
C42 H100 0.99(2) . ?
C42 H42A 0.9900 . ?
C42 H42B 0.9900 . ?
C40A H94 0.94(3) . ?
C40A H95 1.46(3) . ?
C40A H40A 0.9800 . ?
C40A H40B 0.9800 . ?
C40A H40C 0.9800 . ?
C41A H97 1.03(3) . ?
C41A H98 0.72(4) . ?
C41A H41A 0.9800 . ?
C41A H41B 0.9800 . ?
C41A H41C 0.9800 . ?
